data_1557701
loop_
_publ_author_name
'Hauge, Sverre'
'Maroy, Kjartan'

_publ_section_title
;
 Syntheses and Crystal Structures of Phenyltrimethylammonium Salts of
 Hexachlorotellurate(IV), [C6H5(CH3)3N]2[TeCl6],
 catena-poly[(Di-mu-chlorobis{tetrachlorotellurate(IV)})-mu-bromine],
 [C6H5(CH3)3N]2n[Te2Cl10.Br2]n and
 Di-mu-chlorobis{tetrachlorotellurate(IV)}
 catena-poly[(mu-chlorobis{pentachlorotellurate(IV)})-mu-iodine(I)],
 [C6H5(CH3)3N]4n[Te2Cl10]n[Te2Cl11.I]n
;
_journal_name_full 'Acta Chemica Scandinavica'
_journal_page_first 1095
_journal_page_last 1101
_journal_paper_doi 10.3891/acta.chem.scand.50-1095
_journal_volume 50
_journal_year 1996
_chemical_formula_sum 'C18 H28 Br2 Cl10 N2 Te2'
_chemical_formula_weight 1042.0
_chemical_name_common
;
catena-poly[(Di-mu-chlorobis{tetrachlorotellurate(IV)})-mu-bromine]
[C6H5(CH3)3N]2n[Te2Cl10.Br2]n
;
_space_group_IT_number 2
_space_group_name_Hall '-P 1'
_space_group_name_H-M_alt 'P -1'
_symmetry_cell_setting triclinic
_symmetry_Int_Tables_number 2
_symmetry_space_group_name_Hall '-P 1'
_symmetry_space_group_name_H-M 'P -1'
_cell_angle_alpha 95.93(2)
_cell_angle_beta 103.27(2)
_cell_angle_gamma 90.44(2)
_cell_formula_units_Z 1
_cell_length_a 8.672(1)
_cell_length_b 8.785(1)
_cell_length_c 11.565(1)
_cell_volume 852.50(18)
_diffrn_ambient_temperature 293
_diffrn_radiation_probe x-ray
_diffrn_radiation_type MoK\a
_diffrn_radiation_wavelength 0.71069
_exptl_absorpt_coefficient_mu 4.84
_exptl_crystal_density_diffrn 2.029
_exptl_crystal_F_000 494
_refine_ls_goodness_of_fit_ref 1.569
_refine_ls_number_parameters 155
_refine_ls_number_reflns 3025
_refine_ls_R_factor_gt 0.029
_refine_ls_wR_factor_gt 0.034
_cod_data_source_file Acta-Chem-Scand-996-50-1095-2.cif
_cod_data_source_block 2
_cod_original_cell_volume 852.5(3)
_cod_original_formula_sum 'C18 H28 N2 Br2 Cl10 Te2'
_cod_database_code 1557701

loop_
_space_group_symop_id
_space_group_symop_operation_xyz
1 x,y,z
2 -x,-y,-z

loop_
_atom_site_label
_atom_site_type_symbol
_atom_site_thermal_displace_type
_atom_site_fract_x
_atom_site_fract_y
_atom_site_fract_z
_atom_site_occupancy
_atom_site_U_iso_or_equiv
_atom_site_calc_flag
_atom_site_refinement_flags
_atom_site_disorder_assembly
_atom_site_disorder_group
Te Te Uiso 0.37956(3) 0.48594(3) 0.13772(2) 1.000 0.0333(1) . . . .
Br Br Uiso 0.46177(6) 0.92947(7) 0.40802(5) 1.000 0.0661(1) . . . .
Cl1 Cl Uiso 0.11324(13) 0.49070(16) 0.15265(12) 1.000 0.0636(4) . . . .
Cl2 Cl Uiso 0.47320(17) 0.49115(17) 0.34707(10) 1.000 0.0637(4) . . . .
Cl3 Cl Uiso 0.37565(15) 0.77231(13) 0.15446(11) 1.000 0.0529(4) . . . .
Cl4 Cl Uiso 0.36173(19) 0.19806(14) 0.12182(13) 1.000 0.0690(4) . . . .
Cl5 Cl Uiso 0.29824(14) 0.48427(15) -0.11353(12) 1.000 0.0584(4) . . . .
N N Uiso 0.1145(4) 0.9618(4) 0.7828(3) 1.000 0.0456(13) . . . .
C1 C Uiso 0.1392(11) 0.8687(7) 0.8841(5) 1.000 0.103(3) . . . .
C2 C Uiso 0.2598(8) 1.0536(8) 0.7875(6) 1.000 0.098(3) . . . .
C3 C Uiso -0.0069(8) 1.0791(8) 0.7988(6) 1.000 0.099(3) . . . .
C4 C Uiso 0.0698(5) 0.8618(5) 0.6678(4) 1.000 0.0456(13) . . . .
C5 C Uiso -0.0966(6) 0.8154(7) 0.6292(5) 1.000 0.0709(13) . . . .
C6 C Uiso -0.1458(8) 0.7216(8) 0.5220(6) 1.000 0.087(3) . . . .
C7 C Uiso -0.0418(8) 0.6725(7) 0.4569(5) 1.000 0.080(3) . . . .
C8 C Uiso 0.1144(8) 0.7173(7) 0.4962(5) 1.000 0.086(3) . . . .
C9 C Uiso 0.1661(6) 0.8100(7) 0.6026(5) 1.000 0.0697(13) . . . .

loop_
_atom_type_symbol
_atom_type_description
_atom_type_scat_dispersion_real
_atom_type_scat_dispersion_imag
_atom_type_scat_source
C C 0.0033 0.0016 ' International Tables Vol C Tables 4.2.6.8 and 6.1.1.4'
Br Br -0.2901 2.4595 ' International Tables Vol C Tables 4.2.6.8 and 6.1.1.4'
Cl Cl 0.1484 0.1585 ' International Tables Vol C Tables 4.2.6.8 and 6.1.1.4'
N N 0.0061 0.0033 ' International Tables Vol C Tables 4.2.6.8 and 6.1.1.4'
Te Te -0.5308 1.6751 ' International Tables Vol C Tables 4.2.6.8 and 6.1.1.4'

loop_
_geom_angle_atom_site_label_1
_geom_angle_atom_site_label_2
_geom_angle_atom_site_label_3
_geom_angle
_geom_angle_site_symmetry_1
_geom_angle_site_symmetry_2
_geom_angle_site_symmetry_3
_geom_angle_publ_flag
Cl1 Te Cl3 86.89(5) . . . yes
Cl1 Te Cl4 88.75(6) . . . yes
Cl1 Te Cl5 93.21(5) . . . yes
Cl2 Te Cl3 91.03(5) . . . yes
Cl2 Te Cl4 89.20(5) . . . yes
Cl2 Te Cl5 174.50(5) . . . yes
Cl3 Te Cl4 175.64(5) . . . yes
Cl3 Te Cl5 88.36(4) . . . yes
Cl4 Te Cl5 91.82(5) . . . yes
Cl1 Te Cl2 92.21(5) . . . yes
C1 N C3 108.2(5) . . . yes
C1 N C4 110.3(4) . . . yes
C2 N C4 110.1(4) . . . yes
C3 N C4 113.5(4) . . . yes
C2 N C3 104.3(4) . . . yes
C1 N C2 110.3(5) . . . yes
C5 C4 C9 118.5(5) . . . no
N C4 C5 115.4(4) . . . yes
N C4 C9 126.1(4) . . . yes
C4 C5 C6 118.1(5) . . . no
C5 C6 C7 121.2(6) . . . no
C6 C7 C8 119.3(6) . . . no
C7 C8 C9 120.5(6) . . . no
C4 C9 C8 122.4(5) . . . no

loop_
_geom_bond_atom_site_label_1
_geom_bond_atom_site_label_2
_geom_bond_distance
_geom_bond_site_symmetry_1
_geom_bond_site_symmetry_2
_geom_bond_publ_flag
Te Cl5 2.8268(14) . . yes
Te Cl2 2.3659(12) . . yes
Te Cl3 2.5043(12) . . yes
Te Cl1 2.3555(12) . . yes
Te Cl4 2.5177(13) . . yes
Br Br 2.3014(9) . 2_676 yes
N C3 1.507(8) . . yes
N C2 1.478(8) . . yes
N C1 1.474(7) . . yes
N C4 1.486(6) . . yes
C4 C9 1.303(7) . . no
C4 C5 1.451(7) . . no
C5 C6 1.392(9) . . no
C6 C7 1.348(10) . . no
C7 C8 1.367(10) . . no
C8 C9 1.383(8) . . no

loop_
_geom_torsion_atom_site_label_1
_geom_torsion_atom_site_label_2
_geom_torsion_atom_site_label_3
_geom_torsion_atom_site_label_4
_geom_torsion
_geom_torsion_site_symmetry_1
_geom_torsion_site_symmetry_2
_geom_torsion_site_symmetry_3
_geom_torsion_site_symmetry_4
_geom_torsion_publ_flag
C1 N C4 C5 82.6(6) . . . . no
C1 N C4 C9 -95.1(7) . . . . no
C2 N C4 C5 -155.5(5) . . . . no
C2 N C4 C9 26.7(7) . . . . no
C3 N C4 C5 -39.0(6) . . . . no
C3 N C4 C9 143.2(6) . . . . no
N C4 C5 C6 180.0(5) . . . . no
C9 C4 C5 C6 -2.1(8) . . . . no
N C4 C9 C8 -179.9(5) . . . . no
C5 C4 C9 C8 2.4(8) . . . . no
C4 C5 C6 C7 1.3(9) . . . . no
C5 C6 C7 C8 -0.8(10) . . . . no
C6 C7 C8 C9 1.1(9) . . . . no
C7 C8 C9 C4 -1.9(9) . . . . no
